data_4104807
loop_
_publ_author_name
'Peter D. Southon'
'Lang Liu'
'Elizabeth A. Fellows'
'David J. Price'
'Gregory J. Halder'
'Karena W. Chapman'
'Boujemaa Moubaraki'
'Keith S. Murray'
'Jean-Fran\,cois L\'etard'
'Cameron J. Kepert'

_publ_contact_author_address
; 
School of Chemistry
University of Sydney
NSW 2006
Australia
;
_publ_contact_author_email c.kepert@chem.usyd.edu.au
_publ_contact_author_fax +61-2-9351-3329
_publ_contact_author_name 'Prof. Cameron J. Kepert'
_publ_contact_author_phone +61-2-9351-5741
_publ_section_title
;
 Dynamic Interplay between Spin-Crossover and Host-Guest Function in a
 Nanoporous Metal-Organic Framework Material
;
_journal_name_full 'Journal of the American Chemical Society'
_journal_page_first 10998
_journal_page_last 11009
_journal_paper_doi 10.1021/ja902187d
_journal_volume 131
_journal_year 2009
_chemical_formula_moiety 'C8 H4 Fe N6 Ni'
_chemical_formula_sum 'C8 H4 Fe N6 Ni'
_chemical_formula_weight 298.73
_chemical_name_common '[Fe(pz)Ni(CN)4]'
_chemical_name_systematic
; 
 ? 
;
_space_group_IT_number 123
_symmetry_cell_setting tetragonal
_symmetry_space_group_name_Hall '-P 4 2'
_symmetry_space_group_name_H-M 'P 4/m m m'
_atom_sites_solution_hydrogens geom
_atom_sites_solution_primary direct
_atom_sites_solution_secondary difmap
_audit_creation_method SHELXL-97
_cell_angle_alpha 90.00
_cell_angle_beta 90.00
_cell_angle_gamma 90.00
_cell_formula_units_Z 1
_cell_length_a 7.2574(13)
_cell_length_b 7.2574(13)
_cell_length_c 7.256(3)
_cell_measurement_reflns_used 930
_cell_measurement_temperature 375(2)
_cell_measurement_theta_max 29.473
_cell_measurement_theta_min 2.807
_cell_volume 382.17(19)
_computing_cell_refinement 'SAINT Ver. 7.23A  (Bruker-AXS, 2005)'
_computing_data_collection 'APEX2 Ver. 2.1-3 (Bruker-AXS, 2007)'
_computing_data_reduction 'SAINT Ver. 7.23A'
_computing_molecular_graphics 'XPMA/ZORTEP, WebLab Viewer 3.7'
_computing_publication_material CIFTAB
_computing_structure_refinement 'SHELXL-97 (Sheldrick, 1997)'
_computing_structure_solution 'SHELXS-97 (Sheldrick, 1990)'
_diffrn_ambient_temperature 375(2)
_diffrn_measured_fraction_theta_full 0.884
_diffrn_measured_fraction_theta_max 0.917
_diffrn_measurement_device_type 'Bruker-Nonius FR591 Kappa APEX II'
_diffrn_measurement_method 'phi and omega scans'
_diffrn_radiation_monochromator graphite
_diffrn_radiation_source 'fine-focus rotating anode'
_diffrn_radiation_type MoK\a
_diffrn_radiation_wavelength 0.71073
_diffrn_reflns_av_R_equivalents 0.0438
_diffrn_reflns_av_sigmaI/netI 0.0688
_diffrn_reflns_limit_h_max 10
_diffrn_reflns_limit_h_min -10
_diffrn_reflns_limit_k_max 10
_diffrn_reflns_limit_k_min -10
_diffrn_reflns_limit_l_max 10
_diffrn_reflns_limit_l_min -9
_diffrn_reflns_number 2959
_diffrn_reflns_theta_full 25.00
_diffrn_reflns_theta_max 30.59
_diffrn_reflns_theta_min 3.97
_diffrn_standards_number 0
_exptl_absorpt_coefficient_mu 2.164
_exptl_absorpt_correction_T_max 0.933
_exptl_absorpt_correction_T_min 0.840
_exptl_absorpt_correction_type multi-scan
_exptl_absorpt_process_details 'SADABS (Bruker-AXS, 2004)'
_exptl_crystal_colour yellow-red
_exptl_crystal_density_diffrn 1.298
_exptl_crystal_description 'rectangular block'
_exptl_crystal_F_000 148
_exptl_crystal_size_max 0.079
_exptl_crystal_size_mid 0.048
_exptl_crystal_size_min 0.032
_refine_diff_density_max 1.189
_refine_diff_density_min -0.473
_refine_diff_density_rms 0.113
_refine_ls_extinction_method none
_refine_ls_goodness_of_fit_ref 0.962
_refine_ls_hydrogen_treatment constr
_refine_ls_matrix_type full
_refine_ls_number_parameters 22
_refine_ls_number_reflns 365
_refine_ls_number_restraints 0
_refine_ls_restrained_S_all 0.962
_refine_ls_R_factor_all 0.0969
_refine_ls_R_factor_gt 0.0464
_refine_ls_shift/su_max 0.000
_refine_ls_shift/su_mean 0.000
_refine_ls_structure_factor_coef Fsqd
_refine_ls_weighting_details 'calc w=1/[\s^2^(Fo^2^)+(0.0649P)^2^+0.0000P] where P=(Fo^2^+2Fc^2^)/3'
_refine_ls_weighting_scheme calc
_refine_ls_wR_factor_gt 0.0994
_refine_ls_wR_factor_ref 0.1182
_reflns_number_gt 209
_reflns_number_total 365
_reflns_threshold_expression >2sigma(I)
_cod_data_source_file ja902187d_si_001_1.cif
_cod_data_source_block 1(375)
_cod_original_cell_volume 382.17(17)
_cod_database_code 4104807

loop_
_symmetry_equiv_pos_as_xyz
'x, y, z'
'-y, x, z'
'-x, -y, z'
'y, -x, z'
'x, -y, -z'
'-x, y, -z'
'y, x, -z'
'-y, -x, -z'
'-x, -y, -z'
'y, -x, -z'
'x, y, -z'
'-y, x, -z'
'-x, y, z'
'x, -y, z'
'-y, -x, z'
'y, x, z'

loop_
_atom_site_label
_atom_site_type_symbol
_atom_site_fract_x
_atom_site_fract_y
_atom_site_fract_z
_atom_site_U_iso_or_equiv
_atom_site_adp_type
_atom_site_occupancy
_atom_site_symmetry_multiplicity
_atom_site_calc_flag
_atom_site_refinement_flags
Ni1 Ni 0.5000 0.5000 0.0000 0.0252(7) Uani 1 16 d S
Fe1 Fe 0.0000 0.0000 0.0000 0.0244(6) Uani 1 16 d S
N1 N 0.2063(6) 0.2063(6) 0.0000 0.043(2) Uani 1 4 d S
N2 N 0.0000 0.0000 0.3049(16) 0.041(2) Uani 1 8 d S
C1 C 0.3183(6) 0.3183(6) 0.0000 0.034(2) Uani 1 4 d S
C2 C 0.0000 0.1498(12) 0.3985(17) 0.064(4) Uani 0.50 2 d SP
H2 H 0.0000 0.2619 0.3363 0.077 Uiso 0.50 2 calc SPR

loop_
_atom_site_aniso_label
_atom_site_aniso_U_11
_atom_site_aniso_U_22
_atom_site_aniso_U_33
_atom_site_aniso_U_23
_atom_site_aniso_U_13
_atom_site_aniso_U_12
Ni1 0.0141(4) 0.0141(4) 0.0473(19) 0.000 0.000 0.000
Fe1 0.0153(5) 0.0153(5) 0.0427(19) 0.000 0.000 0.000
N1 0.0281(15) 0.0281(15) 0.073(7) 0.000 0.000 -0.0074(18)
N2 0.041(3) 0.041(3) 0.041(7) 0.000 0.000 0.000
C1 0.0237(16) 0.0237(16) 0.054(7) 0.000 0.000 0.005(2)
C2 0.084(7) 0.037(5) 0.072(13) 0.026(6) 0.000 0.000

loop_
_atom_type_symbol
_atom_type_description
_atom_type_scat_dispersion_real
_atom_type_scat_dispersion_imag
_atom_type_scat_source
C C 0.0033 0.0016 'International Tables Vol C Tables 4.2.6.8 and 6.1.1.4'
H H 0.0000 0.0000 'International Tables Vol C Tables 4.2.6.8 and 6.1.1.4'
N N 0.0061 0.0033 'International Tables Vol C Tables 4.2.6.8 and 6.1.1.4'
Fe Fe 0.3463 0.8444 'International Tables Vol C Tables 4.2.6.8 and 6.1.1.4'
Ni Ni 0.3393 1.1124 'International Tables Vol C Tables 4.2.6.8 and 6.1.1.4'

loop_
_geom_angle_atom_site_label_1
_geom_angle_atom_site_label_2
_geom_angle_atom_site_label_3
_geom_angle
_geom_angle_site_symmetry_1
_geom_angle_site_symmetry_3
C1 Ni1 C1 180.0 . 9_665
C1 Ni1 C1 90.0 . 10_565
C1 Ni1 C1 90.0 9_665 10_565
C1 Ni1 C1 90.0 . 2_655
C1 Ni1 C1 90.0 9_665 2_655
C1 Ni1 C1 180.0 10_565 2_655
N1 Fe1 N1 180.00(15) . 9
N1 Fe1 N1 90.0 . 10
N1 Fe1 N1 90.0 9 10
N1 Fe1 N1 90.0 . 2
N1 Fe1 N1 90.0 9 2
N1 Fe1 N1 180.00(15) 10 2
N1 Fe1 N2 90.0 . 9
N1 Fe1 N2 90.0 9 9
N1 Fe1 N2 90.0 10 9
N1 Fe1 N2 90.0 2 9
N1 Fe1 N2 90.0 . .
N1 Fe1 N2 90.0 9 .
N1 Fe1 N2 90.0 10 .
N1 Fe1 N2 90.0 2 .
N2 Fe1 N2 180.0 9 .
C1 N1 Fe1 180.0(4) . .
C2 N2 C2 73.7(7) 4 .
C2 N2 C2 116.0(14) 4 2
C2 N2 C2 73.7(7) . 2
C2 N2 C2 73.7(7) 4 3
C2 N2 C2 116.0(14) . 3
C2 N2 C2 73.7(7) 2 3
C2 N2 Fe1 122.0(7) 4 .
C2 N2 Fe1 122.0(7) . .
C2 N2 Fe1 122.0(7) 2 .
C2 N2 Fe1 122.0(7) 3 .
N1 C1 Ni1 180.0(5) . .
N2 C2 C2 122.0(7) . 11_556
N2 C2 H2 119.0 . .
C2 C2 H2 119.0 11_556 .

loop_
_geom_bond_atom_site_label_1
_geom_bond_atom_site_label_2
_geom_bond_distance
_geom_bond_site_symmetry_2
Ni1 C1 1.865(6) .
Ni1 C1 1.865(6) 9_665
Ni1 C1 1.865(6) 10_565
Ni1 C1 1.865(6) 2_655
Fe1 N1 2.117(6) .
Fe1 N1 2.117(6) 9
Fe1 N1 2.117(6) 10
Fe1 N1 2.117(6) 2
Fe1 N2 2.213(12) 9
Fe1 N2 2.213(12) .
N1 C1 1.149(8) .
N2 C2 1.282(11) 4
N2 C2 1.282(11) .
N2 C2 1.282(11) 2
N2 C2 1.282(11) 3
C2 C2 1.47(2) 11_556
C2 H2 0.9300 .
